data_2213442
loop_
_publ_author_name
'Bohle, D. Scott'
'Fotie, Jean'

_publ_section_title
;
 1,1'-Bi-1<i>H</i>-benzimidazole-2,2'-dicarbaldehyde
;
_journal_coeditor_code LH2337
_journal_issue 5
_journal_name_full 'Acta Crystallographica Section E'
_journal_page_first o2075
_journal_page_last o2076
_journal_paper_doi 10.1107/S1600536807013670
_journal_volume 63
_journal_year 2007
_chemical_formula_iupac 'C16 H10 N4 O2'
_chemical_formula_moiety 'C16 H10 N4 O2'
_chemical_formula_sum 'C16 H10 N4 O2'
_chemical_formula_weight 290.28
_chemical_melting_point 233
_chemical_name_systematic
;
1,1'-Bi-1H-benzimidazole-2,2'-dicarbaldehyde
;
_space_group_IT_number 2
_symmetry_cell_setting triclinic
_symmetry_space_group_name_Hall '-P 1'
_symmetry_space_group_name_H-M 'P -1'
_atom_sites_solution_hydrogens geom
_atom_sites_solution_primary direct
_atom_sites_solution_secondary difmap
_audit_creation_method SHELXL-97
_cell_angle_alpha 68.246(2)
_cell_angle_beta 76.938(3)
_cell_angle_gamma 73.881(3)
_cell_formula_units_Z 2
_cell_length_a 6.8190(16)
_cell_length_b 9.216(2)
_cell_length_c 11.619(3)
_cell_measurement_reflns_used 3811
_cell_measurement_temperature 273(2)
_cell_measurement_theta_max 26.95
_cell_measurement_theta_min 2.44
_cell_volume 645.3(3)
_computing_cell_refinement 'SAINT (Bruker, 1996)'
_computing_data_collection 'SMART (Bruker, 1996)'
_computing_data_reduction SAINT
_computing_molecular_graphics 'SHELXTL (Bruker, 1996)'
_computing_publication_material SHELXTL
_computing_structure_refinement 'SHELXL97 (Sheldrick, 1997)'
_computing_structure_solution 'SHELXS97 (Sheldrick, 1997)'
_diffrn_ambient_temperature 373(2)
_diffrn_measured_fraction_theta_full 0.985
_diffrn_measured_fraction_theta_max 0.963
_diffrn_measurement_device_type 'Bruker SMART-1000'
_diffrn_measurement_method \w
_diffrn_radiation_monochromator graphite
_diffrn_radiation_source 'fine-focus sealed tube'
_diffrn_radiation_type MoK\a
_diffrn_radiation_wavelength 0.71073
_diffrn_reflns_av_R_equivalents 0.0248
_diffrn_reflns_av_sigmaI/netI 0.0410
_diffrn_reflns_limit_h_max 8
_diffrn_reflns_limit_h_min -8
_diffrn_reflns_limit_k_max 11
_diffrn_reflns_limit_k_min -11
_diffrn_reflns_limit_l_max 14
_diffrn_reflns_limit_l_min -14
_diffrn_reflns_number 5486
_diffrn_reflns_theta_full 26.95
_diffrn_reflns_theta_max 26.95
_diffrn_reflns_theta_min 1.91
_diffrn_standards_decay_% 0
_diffrn_standards_interval_count 0
_diffrn_standards_interval_time 0
_diffrn_standards_number 0
_exptl_absorpt_coefficient_mu 0.103
_exptl_absorpt_correction_type none
_exptl_crystal_colour colorless
_exptl_crystal_density_diffrn 1.494
_exptl_crystal_density_meas 1.47
_exptl_crystal_density_method flotation
_exptl_crystal_description flake
_exptl_crystal_F_000 300
_exptl_crystal_size_max 0.15
_exptl_crystal_size_mid 0.10
_exptl_crystal_size_min 0.04
_refine_diff_density_max 0.399
_refine_diff_density_min -0.229
_refine_ls_extinction_method none
_refine_ls_goodness_of_fit_ref 1.098
_refine_ls_hydrogen_treatment constr
_refine_ls_matrix_type full
_refine_ls_number_parameters 199
_refine_ls_number_reflns 2703
_refine_ls_number_restraints 0
_refine_ls_restrained_S_all 1.098
_refine_ls_R_factor_all 0.0730
_refine_ls_R_factor_gt 0.0572
_refine_ls_shift/su_max 0.000
_refine_ls_shift/su_mean 0.000
_refine_ls_structure_factor_coef Fsqd
_refine_ls_weighting_details 'calc w=1/[\s^2^(Fo^2^)+(0.0651P)^2^+0.3858P] where P=(Fo^2^+2Fc^2^)/3'
_refine_ls_weighting_scheme calc
_refine_ls_wR_factor_gt 0.1284
_refine_ls_wR_factor_ref 0.1340
_reflns_number_gt 2178
_reflns_number_total 2703
_reflns_threshold_expression I>2\s(I)
_cod_data_source_file lh2337.cif
_cod_data_source_block I
_cod_database_code 2213442
_cod_database_fobs_code 2213442

loop_
_symmetry_equiv_pos_as_xyz
'x, y, z'
'-x, -y, -z'

loop_
_atom_site_type_symbol
_atom_site_label
_atom_site_fract_x
_atom_site_fract_y
_atom_site_fract_z
_atom_site_U_iso_or_equiv
_atom_site_adp_type
_atom_site_calc_flag
_atom_site_refinement_flags
_atom_site_occupancy
N N1 0.0788(3) 0.4382(2) 0.80556(15) 0.0161(4) Uani d . 1
C C1 -0.0420(3) 0.3296(2) 0.87805(18) 0.0175(4) Uani d . 1
C C2 0.0249(3) 0.2726(2) 0.99603(19) 0.0193(4) Uani d . 1
N N2 0.1808(3) 0.3438(2) 0.99413(16) 0.0206(4) Uani d . 1
C C3 -0.0701(4) 0.1609(2) 1.0952(2) 0.0246(5) Uani d . 1
H H3A -0.0299 0.1216 1.1744 0.030 Uiso calc R 1
C C4 -0.2250(4) 0.1113(3) 1.0714(2) 0.0277(5) Uani d . 1
H H4A -0.2902 0.0372 1.1360 0.033 Uiso calc R 1
C C5 -0.2873(3) 0.1697(3) 0.9519(2) 0.0246(5) Uani d . 1
H H5A -0.3914 0.1321 0.9394 0.030 Uiso calc R 1
C C6 -0.1978(3) 0.2816(2) 0.8524(2) 0.0205(4) Uani d . 1
H H6A -0.2396 0.3218 0.7735 0.025 Uiso calc R 1
C C7 0.2100(3) 0.4404(2) 0.87946(19) 0.0177(4) Uani d . 1
C C8 0.3624(3) 0.5416(2) 0.8334(2) 0.0216(5) Uani d . 1
H H8A 0.4371 0.5424 0.8909 0.026 Uiso calc R 1
O O1 0.3973(2) 0.62406(18) 0.72569(14) 0.0256(4) Uani d . 1
N N3 0.0802(3) 0.51827(19) 0.67966(15) 0.0153(4) Uani d . 1
C C11 -0.0348(3) 0.6693(2) 0.62808(18) 0.0156(4) Uani d . 1
C C12 0.0391(3) 0.7083(2) 0.49989(18) 0.0162(4) Uani d . 1
N N4 0.1955(3) 0.5857(2) 0.47521(15) 0.0168(4) Uani d . 1
C C13 -0.0491(3) 0.8557(2) 0.41697(19) 0.0189(4) Uani d . 1
H H13A -0.0044 0.8841 0.3314 0.023 Uiso calc R 1
C C14 -0.2039(3) 0.9562(2) 0.4669(2) 0.0215(5) Uani d . 1
H H14A -0.2641 1.0546 0.4138 0.026 Uiso calc R 1
C C15 -0.2737(3) 0.9147(3) 0.5960(2) 0.0205(5) Uani d . 1
H H15A -0.3781 0.9867 0.6260 0.025 Uiso calc R 1
C C16 -0.1914(3) 0.7696(2) 0.67983(19) 0.0180(4) Uani d . 1
H H16A -0.2379 0.7412 0.7652 0.022 Uiso calc R 1
C C17 0.2181(3) 0.4754(2) 0.58449(18) 0.0158(4) Uani d . 1
C C18 0.3724(3) 0.3248(2) 0.60233(19) 0.0177(4) Uani d . 1
H H18A 0.4481 0.3020 0.5314 0.021 Uiso calc R 1
O O2 0.4073(2) 0.22831(17) 0.70361(14) 0.0224(4) Uani d . 1

loop_
_atom_site_aniso_label
_atom_site_aniso_U_11
_atom_site_aniso_U_22
_atom_site_aniso_U_33
_atom_site_aniso_U_12
_atom_site_aniso_U_13
_atom_site_aniso_U_23
N1 0.0201(9) 0.0164(8) 0.0098(8) -0.0029(7) -0.0022(6) -0.0025(7)
C1 0.0216(10) 0.0135(9) 0.0128(9) 0.0007(8) 0.0021(8) -0.0048(8)
C2 0.0249(11) 0.0157(10) 0.0122(10) 0.0023(8) 0.0004(8) -0.0054(8)
N2 0.0270(9) 0.0178(9) 0.0133(9) 0.0027(7) -0.0045(7) -0.0052(7)
C3 0.0343(12) 0.0160(10) 0.0160(11) 0.0005(9) 0.0004(9) -0.0033(9)
C4 0.0338(12) 0.0167(10) 0.0208(12) -0.0031(9) 0.0086(9) -0.0016(9)
C5 0.0218(11) 0.0181(10) 0.0293(12) -0.0031(9) 0.0039(9) -0.0076(9)
C6 0.0232(11) 0.0174(10) 0.0168(10) -0.0007(8) 0.0002(8) -0.0054(8)
C7 0.0213(10) 0.0159(10) 0.0133(10) 0.0021(8) -0.0040(8) -0.0054(8)
C8 0.0229(11) 0.0211(11) 0.0216(11) 0.0008(9) -0.0053(8) -0.0107(9)
O1 0.0277(8) 0.0258(8) 0.0219(8) -0.0087(7) -0.0014(6) -0.0053(7)
N3 0.0186(8) 0.0149(8) 0.0105(8) -0.0033(7) -0.0016(6) -0.0025(6)
C11 0.0191(10) 0.0142(9) 0.0152(10) -0.0072(8) -0.0054(8) -0.0023(8)
C12 0.0216(10) 0.0176(10) 0.0123(9) -0.0084(8) -0.0038(7) -0.0044(8)
N4 0.0204(9) 0.0175(9) 0.0137(8) -0.0073(7) -0.0031(7) -0.0037(7)
C13 0.0252(11) 0.0170(10) 0.0153(10) -0.0076(8) -0.0065(8) -0.0019(8)
C14 0.0264(11) 0.0154(10) 0.0226(11) -0.0061(9) -0.0116(9) -0.0002(9)
C15 0.0180(10) 0.0195(10) 0.0260(12) -0.0031(8) -0.0051(8) -0.0092(9)
C16 0.0196(10) 0.0209(10) 0.0150(10) -0.0074(8) -0.0022(8) -0.0056(8)
C17 0.0191(10) 0.0174(10) 0.0131(9) -0.0086(8) 0.0000(7) -0.0051(8)
C18 0.0184(10) 0.0199(10) 0.0173(10) -0.0084(8) -0.0008(8) -0.0068(8)
O2 0.0253(8) 0.0181(7) 0.0194(8) -0.0032(6) -0.0034(6) -0.0019(6)

loop_
_atom_type_symbol
_atom_type_description
_atom_type_scat_dispersion_real
_atom_type_scat_dispersion_imag
_atom_type_scat_source
C C 0.0033 0.0016 'International Tables Vol C Tables 4.2.6.8 and 6.1.1.4'
H H 0.0000 0.0000 'International Tables Vol C Tables 4.2.6.8 and 6.1.1.4'
N N 0.0061 0.0033 'International Tables Vol C Tables 4.2.6.8 and 6.1.1.4'
O O 0.0106 0.0060 'International Tables Vol C Tables 4.2.6.8 and 6.1.1.4'

loop_
_geom_angle_atom_site_label_1
_geom_angle_atom_site_label_2
_geom_angle_atom_site_label_3
_geom_angle
_geom_angle_publ_flag
N3 N1 C7 126.20(17) n
N3 N1 C1 125.58(17) n
C7 N1 C1 107.98(17) n
N1 C1 C6 132.37(19) n
N1 C1 C2 103.60(18) n
C6 C1 C2 124.01(19) n
N2 C2 C3 129.8(2) n
N2 C2 C1 111.08(18) n
C3 C2 C1 119.1(2) n
C7 N2 C2 105.07(17) n
C4 C3 C2 117.8(2) n
C4 C3 H3A 121.1 n
C2 C3 H3A 121.1 n
C3 C4 C5 121.7(2) n
C3 C4 H4A 119.1 n
C5 C4 H4A 119.1 n
C6 C5 C4 121.8(2) n
C6 C5 H5A 119.1 n
C4 C5 H5A 119.1 n
C1 C6 C5 115.5(2) n
C1 C6 H6A 122.2 n
C5 C6 H6A 122.2 n
N2 C7 N1 112.25(18) n
N2 C7 C8 124.46(19) n
N1 C7 C8 123.28(18) n
O1 C8 C7 124.4(2) n
O1 C8 H8A 117.8 n
C7 C8 H8A 117.8 n
N1 N3 C11 124.81(16) n
N1 N3 C17 126.38(16) n
C11 N3 C17 108.02(16) n
N3 C11 C16 132.47(19) n
N3 C11 C12 103.84(17) n
C16 C11 C12 123.68(19) n
N4 C12 C11 111.07(17) n
N4 C12 C13 129.58(18) n
C11 C12 C13 119.34(19) n
C17 N4 C12 105.05(16) n
C14 C13 C12 117.58(19) n
C14 C13 H13A 121.2 n
C12 C13 H13A 121.2 n
C13 C14 C15 121.88(19) n
C13 C14 H14A 119.1 n
C15 C14 H14A 119.1 n
C16 C15 C14 121.86(19) n
C16 C15 H15A 119.1 n
C14 C15 H15A 119.1 n
C15 C16 C11 115.65(19) n
C15 C16 H16A 122.2 n
C11 C16 H16A 122.2 n
N4 C17 N3 111.99(17) n
N4 C17 C18 123.44(18) n
N3 C17 C18 124.57(17) n
O2 C18 C17 124.07(19) n
O2 C18 H18A 118.0 n
C17 C18 H18A 118.0 n

loop_
_geom_bond_atom_site_label_1
_geom_bond_atom_site_label_2
_geom_bond_distance
_geom_bond_publ_flag
N1 N3 1.372(2) n
N1 C7 1.381(3) n
N1 C1 1.382(3) n
C1 C6 1.384(3) n
C1 C2 1.407(3) n
C2 N2 1.389(3) n
C2 C3 1.400(3) n
N2 C7 1.306(3) n
C3 C4 1.376(3) n
C3 H3A 0.9300 n
C4 C5 1.409(3) n
C4 H4A 0.9300 n
C5 C6 1.386(3) n
C5 H5A 0.9300 n
C6 H6A 0.9300 n
C7 C8 1.468(3) n
C8 O1 1.208(3) n
C8 H8A 0.9300 n
N3 C11 1.378(3) n
N3 C17 1.382(2) n
C11 C16 1.390(3) n
C11 C12 1.402(3) n
C12 N4 1.389(3) n
C12 C13 1.404(3) n
N4 C17 1.309(3) n
C13 C14 1.374(3) n
C13 H13A 0.9300 n
C14 C15 1.406(3) n
C14 H14A 0.9300 n
C15 C16 1.384(3) n
C15 H15A 0.9300 n
C16 H16A 0.9300 n
C17 C18 1.467(3) n
C18 O2 1.211(2) n
C18 H18A 0.9300 n

loop_
_geom_torsion_atom_site_label_1
_geom_torsion_atom_site_label_2
_geom_torsion_atom_site_label_3
_geom_torsion_atom_site_label_4
_geom_torsion
N3 N1 C1 C6 -6.0(3)
C7 N1 C1 C6 179.4(2)
N3 N1 C1 C2 175.37(17)
C7 N1 C1 C2 0.7(2)
N1 C1 C2 N2 -0.3(2)
C6 C1 C2 N2 -179.05(18)
N1 C1 C2 C3 178.48(18)
C6 C1 C2 C3 -0.3(3)
C3 C2 N2 C7 -178.9(2)
C1 C2 N2 C7 -0.3(2)
N2 C2 C3 C4 179.0(2)
C1 C2 C3 C4 0.5(3)
C2 C3 C4 C5 0.0(3)
C3 C4 C5 C6 -0.8(3)
N1 C1 C6 C5 -178.8(2)
C2 C1 C6 C5 -0.4(3)
C4 C5 C6 C1 0.9(3)
C2 N2 C7 N1 0.8(2)
C2 N2 C7 C8 -179.80(18)
N3 N1 C7 N2 -175.61(17)
C1 N1 C7 N2 -1.0(2)
N3 N1 C7 C8 5.0(3)
C1 N1 C7 C8 179.59(17)
N2 C7 C8 O1 175.6(2)
N1 C7 C8 O1 -5.1(3)
C7 N1 N3 C11 -91.8(2)
C1 N1 N3 C11 94.5(2)
C7 N1 N3 C17 76.7(3)
C1 N1 N3 C17 -96.9(2)
N1 N3 C11 C16 -8.9(3)
C17 N3 C11 C16 -179.2(2)
N1 N3 C11 C12 171.91(17)
C17 N3 C11 C12 1.6(2)
N3 C11 C12 N4 -0.7(2)
C16 C11 C12 N4 179.99(17)
N3 C11 C12 C13 178.49(17)
C16 C11 C12 C13 -0.8(3)
C11 C12 N4 C17 -0.4(2)
C13 C12 N4 C17 -179.6(2)
N4 C12 C13 C14 179.93(19)
C11 C12 C13 C14 0.9(3)
C12 C13 C14 C15 -0.3(3)
C13 C14 C15 C16 -0.5(3)
C14 C15 C16 C11 0.6(3)
N3 C11 C16 C15 -179.0(2)
C12 C11 C16 C15 0.0(3)
C12 N4 C17 N3 1.5(2)
C12 N4 C17 C18 -178.48(17)
N1 N3 C17 N4 -172.16(17)
C11 N3 C17 N4 -2.0(2)
N1 N3 C17 C18 7.8(3)
C11 N3 C17 C18 177.95(17)
N4 C17 C18 O2 173.2(2)
N3 C17 C18 O2 -6.8(3)

loop_
_cod_related_entry_id
_cod_related_entry_database
_cod_related_entry_code
1 ChemSpider 21124662
